data_7004183
loop_
_publ_author_name
'Ilkun, Olesya T.'
'Archibald, Stephen J.'
'Barnes, Charles L.'
'Gerasimchuk, Nikolay'
'Biagioni, Richard'
'Silchenko, Svitlana'
'Gerasimchuk, Olga A.'
'Nemykin, Victor N.'

_publ_section_title
;
 Benz(2-heteroaryl)cyanoximes and their Tl(i) complexes: new room
 temperature blue emitters
;
_journal_issue 42
_journal_name_full 'Dalton Transactions'
_journal_page_first 5715
_journal_page_last 5729
_journal_paper_doi 10.1039/b803846e
_journal_year 2008
_chemical_formula_moiety 'C10 H8 N4 O, H2 O'
_chemical_formula_sum 'C10 H10 N4 O2'
_chemical_formula_weight 218.22
_chemical_name_common alpha-oximino(N-methyl-2-benzimidazolyl)-acetonitrile
_chemical_name_systematic
;
alpha-oximino(N-methyl-2-benzimidazolyl)-acetonitrile
;
_space_group_IT_number 2
_symmetry_cell_setting triclinic
_symmetry_space_group_name_Hall '-P 1'
_symmetry_space_group_name_H-M 'P -1'
_atom_sites_solution_hydrogens geom
_atom_sites_solution_primary direct
_atom_sites_solution_secondary difmap
_audit_creation_method SHELXL-97
_cell_angle_alpha 96.67(2)
_cell_angle_beta 109.370(18)
_cell_angle_gamma 99.79(2)
_cell_formula_units_Z 2
_cell_length_a 7.1446(18)
_cell_length_b 8.587(2)
_cell_length_c 8.988(2)
_cell_measurement_reflns_used 158
_cell_measurement_temperature 150(2)
_cell_measurement_theta_max 65.53
_cell_measurement_theta_min 6.17
_cell_volume 503.7(2)
_computing_cell_refinement 'X-AREA (Stoe & Cie, 2002)'
_computing_data_collection 'X-AREA (Stoe & Cie, 2002)'
_computing_data_reduction 'X-RED (Stoe & Cie, 2002)'
_computing_molecular_graphics 'ORTEP III (Farrugia, 1997)'
_computing_publication_material 'SHELXL97(Sheldrick, 1997) and WinGX (Farrugia, 1999)'
_computing_structure_refinement 'SHELXL97 (Sheldrick, 1997)'
_computing_structure_solution 'SHELXS97 (Sheldrick, 1997)'
_diffrn_ambient_temperature 150(2)
_diffrn_measured_fraction_theta_full 0.985
_diffrn_measured_fraction_theta_max 0.985
_diffrn_measurement_device_type 'Stoe IPDS-II image plate'
_diffrn_measurement_method '\w scans, 160 frames at 2\% intervals, exposure time 8 minutes'
_diffrn_radiation_monochromator graphite
_diffrn_radiation_source 'fine-focus sealed tube'
_diffrn_radiation_type MoK\a
_diffrn_radiation_wavelength 0.71073
_diffrn_reflns_av_R_equivalents 0.0692
_diffrn_reflns_av_sigmaI/netI 0.0748
_diffrn_reflns_limit_h_max 11
_diffrn_reflns_limit_h_min -11
_diffrn_reflns_limit_k_max 13
_diffrn_reflns_limit_k_min -13
_diffrn_reflns_limit_l_max 14
_diffrn_reflns_limit_l_min -14
_diffrn_reflns_number 13006
_diffrn_reflns_theta_full 34.75
_diffrn_reflns_theta_max 34.75
_diffrn_reflns_theta_min 3.10
_exptl_absorpt_coefficient_mu 0.105
_exptl_absorpt_correction_type none
_exptl_crystal_colour colourless
_exptl_crystal_density_diffrn 1.439
_exptl_crystal_density_method 'not measured'
_exptl_crystal_description lathe
_exptl_crystal_F_000 228
_exptl_crystal_size_max 0.15
_exptl_crystal_size_mid 0.12
_exptl_crystal_size_min 0.1
_refine_diff_density_max 0.367
_refine_diff_density_min -0.364
_refine_diff_density_rms 0.075
_refine_ls_extinction_coef 0.084(17)
_refine_ls_extinction_expression Fc^*^=kFc[1+0.001xFc^2^\l^3^/sin(2\q)]^-1/4^
_refine_ls_extinction_method SHELXL
_refine_ls_goodness_of_fit_ref 1.012
_refine_ls_hydrogen_treatment mixed
_refine_ls_matrix_type full
_refine_ls_number_parameters 155
_refine_ls_number_reflns 4301
_refine_ls_number_restraints 3
_refine_ls_restrained_S_all 1.012
_refine_ls_R_factor_all 0.1169
_refine_ls_R_factor_gt 0.0562
_refine_ls_shift/su_max 0.008
_refine_ls_shift/su_mean 0.002
_refine_ls_structure_factor_coef Fsqd
_refine_ls_weighting_details 'calc w=1/[\s^2^(Fo^2^)+(0.0854P)^2^+0.0000P] where P=(Fo^2^+2Fc^2^)/3'
_refine_ls_weighting_scheme calc
_refine_ls_wR_factor_gt 0.1389
_refine_ls_wR_factor_ref 0.1687
_reflns_number_gt 2326
_reflns_number_total 4301
_reflns_threshold_expression >2sigma(I)
_cod_data_source_file b803846e.txt
_cod_data_source_block HBIMCO_H2O-final
_cod_original_sg_symbol_H-M P-1
_cod_database_code 7004183

loop_
_symmetry_equiv_pos_as_xyz
'x, y, z'
'-x, -y, -z'

loop_
_atom_site_label
_atom_site_type_symbol
_atom_site_fract_x
_atom_site_fract_y
_atom_site_fract_z
_atom_site_U_iso_or_equiv
_atom_site_adp_type
_atom_site_occupancy
_atom_site_symmetry_multiplicity
_atom_site_calc_flag
_atom_site_refinement_flags
_atom_site_disorder_assembly
_atom_site_disorder_group
C1 C 0.2744(2) 0.57908(18) 0.52010(17) 0.0225(3) Uani 1 1 d . . .
C2 C 0.3897(2) 0.71748(18) 0.64780(17) 0.0241(3) Uani 1 1 d . . .
C3 C 0.5153(2) 0.68307(18) 0.79882(19) 0.0265(3) Uani 1 1 d . . .
C4 C 0.1606(2) 0.33327(18) 0.39729(17) 0.0236(3) Uani 1 1 d . . .
C5 C 0.0663(2) 0.42802(18) 0.29018(17) 0.0232(3) Uani 1 1 d . . .
C6 C -0.0738(2) 0.3608(2) 0.13654(18) 0.0266(3) Uani 1 1 d . . .
H6 H -0.1366 0.4241 0.0667 0.032 Uiso 1 1 calc R . .
C7 C -0.1146(3) 0.1954(2) 0.09348(19) 0.0299(3) Uani 1 1 d . . .
H7 H -0.2070 0.1464 -0.0083 0.036 Uiso 1 1 calc R . .
C8 C -0.0213(3) 0.09888(19) 0.1984(2) 0.0296(3) Uani 1 1 d . . .
H8 H -0.0527 -0.0120 0.1643 0.036 Uiso 1 1 calc R . .
C9 C 0.1168(2) 0.16552(19) 0.35150(19) 0.0271(3) Uani 1 1 d . . .
H9 H 0.1779 0.1015 0.4212 0.033 Uiso 1 1 calc R . .
C10 C 0.0853(3) 0.72564(19) 0.30663(19) 0.0272(3) Uani 1 1 d . . .
H10A H -0.0110 0.6915 0.1988 0.041 Uiso 1 1 calc R . .
H10B H 0.2043 0.7969 0.3065 0.041 Uiso 1 1 calc R . .
H10C H 0.0252 0.7807 0.3717 0.041 Uiso 1 1 calc R . .
N1 N 0.28965(19) 0.43116(15) 0.54050(15) 0.0240(2) Uani 1 1 d . . .
N2 N 0.1423(2) 0.58535(15) 0.37199(15) 0.0232(2) Uani 1 1 d . . .
N3 N 0.3777(2) 0.86264(16) 0.63125(16) 0.0281(3) Uani 1 1 d . . .
N4 N 0.6109(2) 0.65835(19) 0.91983(17) 0.0337(3) Uani 1 1 d . . .
O1 O 0.49954(19) 0.97053(14) 0.76659(15) 0.0334(3) Uani 1 1 d D . .
O2 O 0.4655(2) 1.26288(16) 0.77472(16) 0.0376(3) Uani 1 1 d D . .
H1 H 0.467(4) 1.074(2) 0.747(3) 0.045 Uiso 1 1 d D . .
H1W H 0.414(4) 1.326(3) 0.702(3) 0.056 Uiso 1 1 d D . .
H2W H 0.437(4) 1.300(3) 0.863(3) 0.056 Uiso 1 1 d D . .

loop_
_atom_site_aniso_label
_atom_site_aniso_U_11
_atom_site_aniso_U_22
_atom_site_aniso_U_33
_atom_site_aniso_U_23
_atom_site_aniso_U_13
_atom_site_aniso_U_12
C1 0.0231(6) 0.0242(6) 0.0214(6) 0.0054(5) 0.0086(5) 0.0064(5)
C2 0.0234(6) 0.0261(7) 0.0222(6) 0.0050(5) 0.0071(5) 0.0057(5)
C3 0.0266(7) 0.0251(7) 0.0262(7) 0.0028(5) 0.0084(6) 0.0050(5)
C4 0.0244(6) 0.0259(7) 0.0211(6) 0.0050(5) 0.0077(5) 0.0070(5)
C5 0.0245(6) 0.0242(6) 0.0220(6) 0.0042(5) 0.0092(5) 0.0069(5)
C6 0.0268(7) 0.0303(7) 0.0215(6) 0.0052(5) 0.0067(5) 0.0071(6)
C7 0.0296(8) 0.0320(8) 0.0238(7) 0.0008(6) 0.0065(6) 0.0050(6)
C8 0.0328(8) 0.0244(7) 0.0289(7) 0.0001(6) 0.0095(6) 0.0055(6)
C9 0.0306(7) 0.0253(7) 0.0260(7) 0.0055(5) 0.0097(6) 0.0081(6)
C10 0.0321(8) 0.0246(7) 0.0248(7) 0.0083(5) 0.0074(6) 0.0089(6)
N1 0.0256(6) 0.0236(6) 0.0228(6) 0.0055(4) 0.0073(5) 0.0071(5)
N2 0.0252(6) 0.0227(5) 0.0210(5) 0.0055(4) 0.0066(4) 0.0060(4)
N3 0.0284(6) 0.0257(6) 0.0266(6) 0.0029(5) 0.0061(5) 0.0054(5)
N4 0.0346(7) 0.0374(8) 0.0269(6) 0.0072(6) 0.0071(5) 0.0091(6)
O1 0.0357(6) 0.0231(5) 0.0316(6) 0.0017(4) 0.0014(5) 0.0051(5)
O2 0.0555(8) 0.0322(6) 0.0268(6) 0.0091(5) 0.0105(6) 0.0203(6)

loop_
_atom_type_symbol
_atom_type_description
_atom_type_scat_dispersion_real
_atom_type_scat_dispersion_imag
_atom_type_scat_source
C C 0.0033 0.0016 'International Tables Vol C Tables 4.2.6.8 and 6.1.1.4'
H H 0.0000 0.0000 'International Tables Vol C Tables 4.2.6.8 and 6.1.1.4'
N N 0.0061 0.0033 'International Tables Vol C Tables 4.2.6.8 and 6.1.1.4'
O O 0.0106 0.0060 'International Tables Vol C Tables 4.2.6.8 and 6.1.1.4'

loop_
_geom_angle_atom_site_label_1
_geom_angle_atom_site_label_2
_geom_angle_atom_site_label_3
_geom_angle
_geom_angle_site_symmetry_1
_geom_angle_site_symmetry_3
_geom_angle_publ_flag
N1 C1 N2 113.23(13) . . ?
N1 C1 C2 121.25(13) . . ?
N2 C1 C2 125.52(13) . . ?
N3 C2 C3 120.93(14) . . ?
N3 C2 C1 122.55(14) . . ?
C3 C2 C1 116.48(13) . . ?
N4 C3 C2 177.96(17) . . ?
N1 C4 C9 129.91(14) . . ?
N1 C4 C5 109.62(13) . . ?
C9 C4 C5 120.47(14) . . ?
N2 C5 C6 132.21(14) . . ?
N2 C5 C4 105.61(13) . . ?
C6 C5 C4 122.18(14) . . ?
C7 C6 C5 116.50(15) . . ?
C6 C7 C8 122.17(15) . . ?
C9 C8 C7 121.33(15) . . ?
C8 C9 C4 117.35(15) . . ?
C1 N1 C4 105.17(12) . . ?
C1 N2 C5 106.36(12) . . ?
C1 N2 C10 128.94(13) . . ?
C5 N2 C10 124.69(13) . . ?
C2 N3 O1 111.61(13) . . ?

loop_
_geom_bond_atom_site_label_1
_geom_bond_atom_site_label_2
_geom_bond_distance
_geom_bond_site_symmetry_2
_geom_bond_publ_flag
C1 N1 1.322(2) . ?
C1 N2 1.366(2) . ?
C1 C2 1.460(2) . ?
C2 N3 1.286(2) . ?
C2 C3 1.453(2) . ?
C3 N4 1.142(2) . ?
C4 N1 1.383(2) . ?
C4 C9 1.402(2) . ?
C4 C5 1.407(2) . ?
C5 N2 1.384(2) . ?
C5 C6 1.394(2) . ?
C6 C7 1.382(2) . ?
C7 C8 1.405(2) . ?
C8 C9 1.385(2) . ?
C10 N2 1.461(2) . ?
N3 O1 1.3629(19) . ?

loop_
_geom_torsion_atom_site_label_1
_geom_torsion_atom_site_label_2
_geom_torsion_atom_site_label_3
_geom_torsion_atom_site_label_4
_geom_torsion
_geom_torsion_site_symmetry_1
_geom_torsion_site_symmetry_2
_geom_torsion_site_symmetry_3
_geom_torsion_site_symmetry_4
_geom_torsion_publ_flag
N1 C1 C2 N3 -179.94(15) . . . . ?
N2 C1 C2 N3 -0.4(2) . . . . ?
N1 C1 C2 C3 -2.1(2) . . . . ?
N2 C1 C2 C3 177.42(14) . . . . ?
N1 C4 C5 N2 0.27(16) . . . . ?
C9 C4 C5 N2 -179.96(13) . . . . ?
N1 C4 C5 C6 -179.30(14) . . . . ?
C9 C4 C5 C6 0.5(2) . . . . ?
N2 C5 C6 C7 179.95(15) . . . . ?
C4 C5 C6 C7 -0.6(2) . . . . ?
C5 C6 C7 C8 0.3(2) . . . . ?
C6 C7 C8 C9 0.3(2) . . . . ?
C7 C8 C9 C4 -0.4(2) . . . . ?
N1 C4 C9 C8 179.77(14) . . . . ?
C5 C4 C9 C8 0.1(2) . . . . ?
N2 C1 N1 C4 0.22(16) . . . . ?
C2 C1 N1 C4 179.77(13) . . . . ?
C9 C4 N1 C1 179.96(16) . . . . ?
C5 C4 N1 C1 -0.30(16) . . . . ?
N1 C1 N2 C5 -0.05(17) . . . . ?
C2 C1 N2 C5 -179.58(13) . . . . ?
N1 C1 N2 C10 179.51(14) . . . . ?
C2 C1 N2 C10 0.0(2) . . . . ?
C6 C5 N2 C1 179.37(16) . . . . ?
C4 C5 N2 C1 -0.14(15) . . . . ?
C6 C5 N2 C10 -0.2(2) . . . . ?
C4 C5 N2 C10 -179.72(13) . . . . ?
C3 C2 N3 O1 2.3(2) . . . . ?
C1 C2 N3 O1 -179.90(13) . . . . ?

loop_
_cod_related_entry_id
_cod_related_entry_database
_cod_related_entry_code
1 ChemSpider 30652670
